data_4504420
loop_
_publ_author_name
'Katz, Michael J.'
'Kaluarachchi, Harini'
'Batchelor, Raymond J.'
'Schatte, Gabriele'
'Leznoff, Daniel B.'

_publ_section_title
;
 A Concert of Weak Interactions Generates the Very Complex
 {Cu(tmeda)[Au(CN)4]2}&#x00B7;1/3H2O Structure
;
_journal_issue 10
_journal_name_full 'Crystal Growth &amp; Design'
_journal_page_first 1946
_journal_paper_doi 10.1021/cg070557r
_journal_volume 7
_journal_year 2007
_chemical_formula_moiety 'C14 H16 Au2 N10 Ni'
_chemical_formula_sum 'C14 H16 Au2 N10 Ni'
_chemical_formula_weight 777.01
_chemical_name_systematic ?
_space_group_IT_number 2
_symmetry_cell_setting triclinic
_symmetry_space_group_name_Hall '-P 1'
_symmetry_space_group_name_H-M 'P -1'
_atom_sites_solution_hydrogens geom
_atom_sites_solution_primary direct
_cell_angle_alpha 90.999(5)
_cell_angle_beta 90.994(5)
_cell_angle_gamma 112.195(5)
_cell_formula_units_Z 2
_cell_length_a 7.7850(5)
_cell_length_b 10.3020(12)
_cell_length_c 15.0958(11)
_cell_measurement_reflns_used 6860
_cell_measurement_temperature 173(2)
_cell_measurement_theta_max 30.69
_cell_measurement_theta_min 3.10
_cell_volume 1120.45(17)
_computing_cell_refinement
; 
 Bruker APEX
;
_computing_data_collection
; 
 Bruker APEX
;
_computing_data_reduction
; 
 Bruker SAINT
;
_computing_molecular_graphics
; 
Cameron 
;
_computing_structure_refinement
;
 SHELXL-97 (Sheldrick, 1997)
;
_computing_structure_solution
; 
 SIR-97 (A. Altomare, G. Cascarano et al.)
;
_diffrn_ambient_temperature 173(2)
_diffrn_measured_fraction_theta_full 0.986
_diffrn_measured_fraction_theta_max 0.986
_diffrn_measurement_device_type 'KappaCCD (Bruker AXS-Nonius, FR540C)'
_diffrn_measurement_method 'CCD rotation images, thick slices'
_diffrn_radiation_monochromator 'horizonally mounted graphite crystal'
_diffrn_radiation_source 'Nonius FR590D, fine-focus sealed tube'
_diffrn_radiation_type MoK\a
_diffrn_radiation_wavelength 0.71073
_diffrn_reflns_av_R_equivalents 0.0519
_diffrn_reflns_limit_h_max 11
_diffrn_reflns_limit_h_min -10
_diffrn_reflns_limit_k_max 13
_diffrn_reflns_limit_k_min -14
_diffrn_reflns_limit_l_max 21
_diffrn_reflns_limit_l_min -21
_diffrn_reflns_number 11322
_diffrn_reflns_theta_full 30.69
_diffrn_reflns_theta_max 30.69
_diffrn_reflns_theta_min 3.10
_diffrn_standards_decay_% 'no decay'
_exptl_absorpt_coefficient_mu 13.912
_exptl_absorpt_correction_T_max 0.2861
_exptl_absorpt_correction_T_min 0.2462
_exptl_absorpt_correction_type multi-scan
_exptl_absorpt_process_details 'HKL Scalepack (Otwinowski & Minor 1997)'
_exptl_crystal_colour light-purple
_exptl_crystal_density_diffrn 2.303
_exptl_crystal_description plate
_exptl_crystal_F_000 712
_exptl_crystal_size_max 0.14
_exptl_crystal_size_mid 0.12
_exptl_crystal_size_min 0.12
_refine_diff_density_max 1.584
_refine_diff_density_min -2.633
_refine_diff_density_rms 0.269
_refine_ls_extinction_method none
_refine_ls_goodness_of_fit_ref 1.036
_refine_ls_hydrogen_treatment constr
_refine_ls_matrix_type full
_refine_ls_number_parameters 251
_refine_ls_number_reflns 6860
_refine_ls_number_restraints 0
_refine_ls_R_factor_all 0.0378
_refine_ls_R_factor_gt 0.0309
_refine_ls_shift/su_max 0.001
_refine_ls_structure_factor_coef Fsqd
_refine_ls_weighting_details
;
 calc w=1/[\s^2^(fo^2^)+(0.0280p)^2^+4.9071p] where p=(fo^2^+2fc^2^)/3
;
_refine_ls_weighting_scheme calc
_refine_ls_wR_factor_all 0.0755
_refine_ls_wR_factor_gt 0.0719
_refine_ls_wR_factor_ref 0.0755
_reflns_limit_h_max 11
_reflns_limit_h_min -10
_reflns_limit_k_max 13
_reflns_limit_k_min -14
_reflns_limit_l_max 21
_reflns_limit_l_min -21
_reflns_number_gt 6085
_reflns_number_total 6860
_reflns_threshold_expression >2sigma(i)
_cod_data_source_file cg070557rsi20070619_053506.cif
_cod_data_source_block {Ni(TMEDA)[Au(CN)4]2}
_cod_depositor_comments
;
The following automatic conversions were performed:

'_refine_ls_structure_factor_coef' value 'fsqd' changed to 'Fsqd'
according to /home/saulius/struct/CIF-dictionaries/cif_core.dic
dictionary named 'cif_core.dic' version 2.4.1 from
2010-06-29.

'_atom_site_adp_type' value 'uani' changed to 'Uani'
according to /home/saulius/struct/CIF-dictionaries/cif_core.dic
dictionary named 'cif_core.dic' version 2.4.1 from 2010-06-29 (28
times).

'_atom_site_adp_type' value 'uiso' changed to 'Uiso'
according to /home/saulius/struct/CIF-dictionaries/cif_core.dic
dictionary named 'cif_core.dic' version 2.4.1 from 2010-06-29 (16
times).

'_atom_site_refinement_flags_posn' value 's' changed to 'S'
according to /home/saulius/struct/CIF-dictionaries/cif_core.dic
dictionary named 'cif_core.dic' version 2.4.1 from 2010-06-29 (2
times).

'_atom_site_refinement_flags_posn' value 'r' changed to 'R'
according to /home/saulius/struct/CIF-dictionaries/cif_core.dic
dictionary named 'cif_core.dic' version 2.4.1 from 2010-06-29 (16
times).

Automatic conversion script
Id: cif_fix_values 1715 2011-07-08 13:25:40Z adriana 
;
_cod_original_sg_symbol_H-M 'P -1 '
_cod_database_code 4504420

loop_
_symmetry_equiv_pos_as_xyz
'x, y, z'
'-x, -y, -z'

loop_
_atom_site_label
_atom_site_type_symbol
_atom_site_fract_x
_atom_site_fract_y
_atom_site_fract_z
_atom_site_U_iso_or_equiv
_atom_site_adp_type
_atom_site_occupancy
_atom_site_symmetry_multiplicity
_atom_site_calc_flag
_atom_site_refinement_flags_posn
Au1 Au 1.0000 0.0000 0.5000 0.00990(5) Uani 1 2 d S
Au2 Au 1.42257(2) 0.781881(16) 0.248768(10) 0.00966(5) Uani 1 1 d .
Au3 Au 1.0000 0.0000 0.0000 0.01082(6) Uani 1 2 d S
Ni1 Ni 0.88568(8) 0.29555(5) 0.25223(3) 0.00813(10) Uani 1 1 d .
N1 N 1.2138(8) -0.1302(7) 0.3766(4) 0.0390(14) Uani 1 1 d .
N2 N 1.0039(6) 0.2148(4) 0.3545(3) 0.0158(8) Uani 1 1 d .
N3 N 1.1204(6) 0.4766(4) 0.2520(3) 0.0153(8) Uani 1 1 d .
N4 N 1.6623(7) 0.7521(6) 0.4113(3) 0.0302(11) Uani 1 1 d .
N5 N 0.6784(6) 0.0999(4) 0.2512(3) 0.0165(8) Uani 1 1 d .
N6 N 1.2121(8) 0.8428(6) 0.0858(4) 0.0354(13) Uani 1 1 d .
N7 N 1.0004(6) 0.2096(4) 0.1534(3) 0.0154(8) Uani 1 1 d .
N8 N 0.6806(7) -0.2332(5) 0.0990(3) 0.0278(11) Uani 1 1 d .
N11 N 0.7397(6) 0.3709(5) 0.1554(3) 0.0170(8) Uani 1 1 d .
N12 N 0.7434(6) 0.3736(5) 0.3474(3) 0.0185(8) Uani 1 1 d .
C1 C 1.1392(8) -0.0825(6) 0.4215(3) 0.0212(10) Uani 1 1 d .
C2 C 1.0108(7) 0.1396(5) 0.4073(3) 0.0129(8) Uani 1 1 d .
C3 C 1.2408(7) 0.5837(4) 0.2504(3) 0.0131(8) Uani 1 1 d .
C4 C 1.5715(7) 0.7571(5) 0.3519(3) 0.0161(9) Uani 1 1 d .
C5 C 0.5887(7) -0.0174(5) 0.2488(3) 0.0158(9) Uani 1 1 d .
C6 C 1.2837(7) 0.8173(6) 0.1448(3) 0.0195(10) Uani 1 1 d .
C7 C 1.0089(7) 0.1360(5) 0.0980(3) 0.0147(9) Uani 1 1 d .
C8 C 0.7952(7) -0.1494(5) 0.0630(3) 0.0165(9) Uani 1 1 d .
C11 C 0.6711(10) 0.4646(7) 0.2080(4) 0.0313(13) Uani 1 1 d .
H11a H 0.5714 0.4807 0.1740 0.038 Uiso 1 1 calc R
H11b H 0.7736 0.5564 0.2192 0.038 Uiso 1 1 calc R
C12 C 0.5975(9) 0.3994(7) 0.2950(4) 0.0322(13) Uani 1 1 d .
H12a H 0.5525 0.4626 0.3292 0.039 Uiso 1 1 calc R
H12b H 0.4912 0.3096 0.2837 0.039 Uiso 1 1 calc R
C13 C 0.5824(9) 0.2582(7) 0.1111(4) 0.0314(14) Uani 1 1 d .
H13a H 0.5231 0.2988 0.0677 0.038 Uiso 1 1 calc R
H13b H 0.4920 0.2080 0.1552 0.038 Uiso 1 1 calc R
H13c H 0.6273 0.1927 0.0807 0.038 Uiso 1 1 calc R
C14 C 0.8594(9) 0.4539(7) 0.0856(4) 0.0295(13) Uani 1 1 d .
H14a H 0.9099 0.3949 0.0519 0.035 Uiso 1 1 calc R
H14b H 0.9616 0.5337 0.1128 0.035 Uiso 1 1 calc R
H14c H 0.7863 0.4883 0.0457 0.035 Uiso 1 1 calc R
C15 C 0.8663(10) 0.5057(8) 0.3926(4) 0.0367(15) Uani 1 1 d .
H15a H 0.9067 0.5809 0.3497 0.044 Uiso 1 1 calc R
H15b H 0.9750 0.4928 0.4184 0.044 Uiso 1 1 calc R
H15c H 0.7985 0.5307 0.4397 0.044 Uiso 1 1 calc R
C16 C 0.6512(12) 0.2744(8) 0.4177(4) 0.044(2) Uani 1 1 d .
H16a H 0.5762 0.3127 0.4531 0.053 Uiso 1 1 calc R
H16b H 0.7455 0.2606 0.4560 0.053 Uiso 1 1 calc R
H16c H 0.5711 0.1842 0.3905 0.053 Uiso 1 1 calc R

loop_
_atom_site_aniso_label
_atom_site_aniso_U_11
_atom_site_aniso_U_22
_atom_site_aniso_U_33
_atom_site_aniso_U_23
_atom_site_aniso_U_13
_atom_site_aniso_U_12
Au1 0.01185(11) 0.01077(11) 0.00881(10) 0.00314(7) 0.00260(8) 0.00603(9)
Au2 0.00716(8) 0.00407(7) 0.01432(8) 0.00133(5) 0.00069(5) -0.00184(6)
Au3 0.01270(11) 0.01109(11) 0.00879(10) -0.00208(7) 0.00050(8) 0.00473(9)
Ni1 0.0098(3) 0.0034(2) 0.0082(2) 0.00106(17) 0.00159(18) -0.00094(19)
N1 0.048(4) 0.047(4) 0.035(3) 0.006(3) 0.018(3) 0.033(3)
N2 0.017(2) 0.0143(19) 0.0145(18) 0.0035(14) 0.0009(15) 0.0039(16)
N3 0.0139(19) 0.0093(18) 0.0182(19) 0.0016(14) -0.0028(15) -0.0006(15)
N4 0.029(3) 0.035(3) 0.025(2) 0.002(2) -0.009(2) 0.011(2)
N5 0.0129(19) 0.0078(17) 0.026(2) 0.0049(15) 0.0030(15) 0.0001(15)
N6 0.036(3) 0.044(3) 0.029(3) 0.004(2) -0.010(2) 0.017(3)
N7 0.016(2) 0.0138(19) 0.0126(18) -0.0024(14) 0.0028(14) 0.0018(16)
N8 0.027(3) 0.025(2) 0.030(3) 0.0025(19) 0.011(2) 0.008(2)
N11 0.019(2) 0.018(2) 0.0141(19) 0.0041(15) -0.0022(15) 0.0069(17)
N12 0.024(2) 0.022(2) 0.0145(19) 0.0031(15) 0.0038(16) 0.0132(18)
C1 0.026(3) 0.022(2) 0.021(2) 0.0022(19) 0.008(2) 0.015(2)
C2 0.017(2) 0.011(2) 0.0120(19) 0.0024(15) 0.0001(16) 0.0064(17)
C3 0.017(2) 0.0018(17) 0.015(2) 0.0003(14) -0.0018(16) -0.0025(16)
C4 0.011(2) 0.015(2) 0.019(2) -0.0013(17) -0.0016(16) 0.0018(17)
C5 0.014(2) 0.0034(18) 0.025(2) -0.0009(16) 0.0003(17) -0.0030(16)
C6 0.011(2) 0.019(2) 0.024(2) 0.0021(18) -0.0039(18) 0.0007(18)
C7 0.019(2) 0.015(2) 0.0106(19) -0.0010(15) -0.0002(16) 0.0064(18)
C8 0.017(2) 0.017(2) 0.015(2) -0.0016(16) 0.0012(17) 0.0043(18)
C11 0.043(4) 0.031(3) 0.026(3) 0.006(2) -0.004(2) 0.021(3)
C12 0.032(3) 0.039(4) 0.033(3) -0.002(3) 0.003(2) 0.023(3)
C13 0.026(3) 0.029(3) 0.030(3) -0.002(2) -0.016(2) 0.001(2)
C14 0.030(3) 0.030(3) 0.024(3) 0.019(2) 0.000(2) 0.005(2)
C15 0.038(4) 0.047(4) 0.030(3) -0.021(3) -0.006(3) 0.023(3)
C16 0.069(5) 0.051(4) 0.032(3) 0.022(3) 0.037(3) 0.041(4)

loop_
_atom_type_symbol
_atom_type_description
_atom_type_scat_dispersion_real
_atom_type_scat_dispersion_imag
_atom_type_scat_source
C C 0.0033 0.0016 'international tables vol c tables 4.2.6.8 and 6.1.1.4'
H H 0.0000 0.0000 'international tables vol c tables 4.2.6.8 and 6.1.1.4'
Au Au -2.0133 8.8022 'international tables vol c tables 4.2.6.8 and 6.1.1.4'
N N 0.0061 0.0033 'international tables vol c tables 4.2.6.8 and 6.1.1.4'
Ni Ni 0.3393 1.1124 'international tables vol c tables 4.2.6.8 and 6.1.1.4'

loop_
_geom_angle_atom_site_label_1
_geom_angle_atom_site_label_2
_geom_angle_atom_site_label_3
_geom_angle
_geom_angle_site_symmetry_1
_geom_angle_site_symmetry_3
C1 Au1 C1 179.999(1) 2_756 .
C1 Au1 C2 90.0(2) 2_756 .
C1 Au1 C2 90.0(2) . .
C1 Au1 C2 90.0(2) 2_756 2_756
C1 Au1 C2 90.0(2) . 2_756
C2 Au1 C2 179.999(1) . 2_756
C5 Au2 C3 176.1(2) 1_665 .
C5 Au2 C4 88.6(2) 1_665 .
C3 Au2 C4 93.28(19) . .
C5 Au2 C6 88.4(2) 1_665 .
C3 Au2 C6 89.8(2) . .
C4 Au2 C6 176.89(19) . .
C7 Au3 C7 180.0 . 2_755
C7 Au3 C8 91.11(19) . 2_755
C7 Au3 C8 88.89(19) 2_755 2_755
C7 Au3 C8 88.89(19) . .
C7 Au3 C8 91.11(19) 2_755 .
C8 Au3 C8 180.0 2_755 .
N5 Ni1 N3 171.50(18) . .
N5 Ni1 N7 84.49(17) . .
N3 Ni1 N7 89.15(17) . .
N5 Ni1 N2 83.97(17) . .
N3 Ni1 N2 90.64(16) . .
N7 Ni1 N2 91.99(17) . .
N5 Ni1 N12 91.54(17) . .
N3 Ni1 N12 95.15(18) . .
N7 Ni1 N12 174.65(17) . .
N2 Ni1 N12 91.16(17) . .
N5 Ni1 N11 92.47(17) . .
N3 Ni1 N11 93.40(16) . .
N7 Ni1 N11 92.19(17) . .
N2 Ni1 N11 174.23(16) . .
N12 Ni1 N11 84.38(17) . .
C2 N2 Ni1 157.7(4) . .
C3 N3 Ni1 173.9(4) . .
C5 N5 Ni1 167.5(4) . .
C7 N7 Ni1 159.5(4) . .
C13 N11 C14 107.3(4) . .
C13 N11 C11 109.9(5) . .
C14 N11 C11 108.4(5) . .
C13 N11 Ni1 113.4(3) . .
C14 N11 Ni1 113.6(3) . .
C11 N11 Ni1 104.0(3) . .
C12 N12 C15 109.6(5) . .
C12 N12 C16 107.8(5) . .
C15 N12 C16 106.8(5) . .
C12 N12 Ni1 104.7(3) . .
C15 N12 Ni1 112.9(4) . .
C16 N12 Ni1 114.8(4) . .
N1 C1 Au1 178.6(6) . .
N2 C2 Au1 175.3(4) . .
N3 C3 Au2 171.8(5) . .
N4 C4 Au2 175.6(5) . .
N5 C5 Au2 176.7(5) . 1_445
N6 C6 Au2 176.9(5) . .
N7 C7 Au3 175.1(5) . .
N8 C8 Au3 179.4(5) . .
N11 C11 C12 110.3(5) . .
N11 C11 H11a 109.6 . .
C12 C11 H11a 109.6 . .
N11 C11 H11b 109.6 . .
C12 C11 H11b 109.6 . .
H11a C11 H11b 108.1 . .
N12 C12 C11 110.9(5) . .
N12 C12 H12a 109.5 . .
C11 C12 H12a 109.5 . .
N12 C12 H12b 109.5 . .
C11 C12 H12b 109.5 . .
H12a C12 H12b 108.1 . .
N11 C13 H13a 109.5 . .
N11 C13 H13b 109.5 . .
H13a C13 H13b 109.5 . .
N11 C13 H13c 109.5 . .
H13a C13 H13c 109.5 . .
H13b C13 H13c 109.5 . .
N11 C14 H14a 109.5 . .
N11 C14 H14b 109.5 . .
H14a C14 H14b 109.5 . .
N11 C14 H14c 109.5 . .
H14a C14 H14c 109.5 . .
H14b C14 H14c 109.5 . .
N12 C15 H15a 109.5 . .
N12 C15 H15b 109.5 . .
H15a C15 H15b 109.5 . .
N12 C15 H15c 109.5 . .
H15a C15 H15c 109.5 . .
H15b C15 H15c 109.5 . .
N12 C16 H16a 109.5 . .
N12 C16 H16b 109.5 . .
H16a C16 H16b 109.5 . .
N12 C16 H16c 109.5 . .
H16a C16 H16c 109.5 . .
H16b C16 H16c 109.5 . .

loop_
_geom_bond_atom_site_label_1
_geom_bond_atom_site_label_2
_geom_bond_distance
_geom_bond_site_symmetry_2
Au1 C1 2.002(5) 2_756
Au1 C1 2.002(5) .
Au1 C2 2.004(4) .
Au1 C2 2.004(4) 2_756
Au2 C5 1.981(4) 1_665
Au2 C3 1.998(4) .
Au2 C4 2.002(5) .
Au2 C6 2.007(5) .
Au3 C7 2.002(5) .
Au3 C7 2.002(5) 2_755
Au3 C8 2.016(5) 2_755
Au3 C8 2.016(5) .
Ni1 N5 2.052(4) .
Ni1 N3 2.059(4) .
Ni1 N7 2.098(4) .
Ni1 N2 2.120(4) .
Ni1 N12 2.151(4) .
Ni1 N11 2.163(4) .
N1 C1 1.121(7) .
N2 C2 1.136(6) .
N3 C3 1.148(6) .
N4 C4 1.146(7) .
N5 C5 1.144(6) .
N6 C6 1.128(7) .
N7 C7 1.139(6) .
N8 C8 1.135(7) .
N11 C13 1.472(7) .
N11 C14 1.474(6) .
N11 C11 1.492(8) .
N12 C12 1.480(8) .
N12 C15 1.482(8) .
N12 C16 1.482(7) .
C5 Au2 1.981(4) 1_445
C11 C12 1.507(8) .
C11 H11a 0.9900 .
C11 H11b 0.9900 .
C12 H12a 0.9900 .
C12 H12b 0.9900 .
C13 H13a 0.9800 .
C13 H13b 0.9800 .
C13 H13c 0.9800 .
C14 H14a 0.9800 .
C14 H14b 0.9800 .
C14 H14c 0.9800 .
C15 H15a 0.9800 .
C15 H15b 0.9800 .
C15 H15c 0.9800 .
C16 H16a 0.9800 .
C16 H16b 0.9800 .
C16 H16c 0.9800 .

loop_
_geom_torsion_atom_site_label_1
_geom_torsion_atom_site_label_2
_geom_torsion_atom_site_label_3
_geom_torsion_atom_site_label_4
_geom_torsion
N5 Ni1 N2 C2 -13.3(11)
N3 Ni1 N2 C2 173.3(11)
N7 Ni1 N2 C2 -97.6(11)
N12 Ni1 N2 C2 78.1(11)
N5 Ni1 N7 C7 21.3(12)
N3 Ni1 N7 C7 -164.4(12)
N2 Ni1 N7 C7 105.0(12)
N11 Ni1 N7 C7 -71.0(12)
N5 Ni1 N11 C13 -13.1(4)
N3 Ni1 N11 C13 160.7(4)
N7 Ni1 N11 C13 71.5(4)
N12 Ni1 N11 C13 -104.4(4)
N5 Ni1 N11 C14 -136.1(4)
N3 Ni1 N11 C14 37.8(4)
N12 Ni1 N11 C14 132.6(4)
N5 Ni1 N11 C11 106.3(4)
N3 Ni1 N11 C11 -79.9(4)
N7 Ni1 N11 C11 -169.1(3)
N12 Ni1 N11 C11 15.0(3)
N5 Ni1 N12 C12 -78.6(4)
N3 Ni1 N12 C12 106.6(4)
N2 Ni1 N12 C12 -162.6(4)
N11 Ni1 N12 C12 13.7(4)
N5 Ni1 N12 C15 162.2(4)
N3 Ni1 N12 C15 -12.6(4)
N2 Ni1 N12 C15 78.2(4)
N11 Ni1 N12 C15 -105.5(4)
N5 Ni1 N12 C16 39.4(5)
N3 Ni1 N12 C16 -135.3(5)
N2 Ni1 N12 C16 -44.6(5)
N11 Ni1 N12 C16 131.7(5)
C13 N11 C11 C12 79.9(6)
C14 N11 C11 C12 -163.1(5)
Ni1 N11 C11 C12 -41.9(6)
C15 N12 C12 C11 80.2(6)
C16 N12 C12 C11 -163.8(5)
Ni1 N12 C12 C11 -41.1(6)
N11 C11 C12 N12 59.1(7)
